data_7151873
loop_
_publ_author_name
'Nagaraj, Muthupandi'
'Boominathan, Muthusamy'
'Muthusubramanian, Shanmugam'
'Bhuvanesh, Nattamai'

_publ_section_title
;
 Synthesis of novel N-hydroxy heterocycles via intramolecular reductive
 cyclization of diketoximes by NaBH3CN
;
_journal_issue 12
_journal_name_full 'Organic &amp; Biomolecular Chemistry'
_journal_page_first 4642
_journal_paper_doi 10.1039/c1ob05232b
_journal_volume 9
_journal_year 2011
_chemical_absolute_configuration ad
_chemical_formula_moiety 'C21 H24 Cl N O'
_chemical_formula_sum 'C21 H24 Cl N O'
_chemical_formula_weight 341.86
_chemical_melting_point 202.0(10)
_chemical_name_common '4-(4-chlorophenyl)-2-phenyl-N-hydroxy decahydroquinoline'
_chemical_name_systematic
;
4-(4-chlorophenyl)-2-phenyl-N-hydroxy decahydroquinoline

;
_space_group_IT_number 5
_symmetry_cell_setting monoclinic
_symmetry_space_group_name_Hall 'C 2y'
_symmetry_space_group_name_H-M 'C 1 2 1'
_atom_sites_solution_hydrogens geom
_atom_sites_solution_primary direct
_atom_sites_solution_secondary difmap
_cell_angle_alpha 90.00
_cell_angle_beta 90.279(12)
_cell_angle_gamma 90.00
_cell_formula_units_Z 4
_cell_length_a 19.532(3)
_cell_length_b 5.3933(7)
_cell_length_c 16.414(2)
_cell_measurement_reflns_used 1234
_cell_measurement_temperature 110(2)
_cell_measurement_theta_max 59.53
_cell_measurement_theta_min 4.53
_cell_volume 1729.1(4)
_computing_cell_refinement
;
CELL-NOW (Sheldrick, 2003) and SAINT (BRUKER-NONIUS, 2003)
;
_computing_data_collection 'FRAMBO (BRUKER-NONIUS, 2003)'
_computing_data_reduction 'Bruker APEX2'
_computing_molecular_graphics 'X-SEED (Barbour, 2001)'
_computing_publication_material 'Bruker SHELXTL'
_computing_structure_refinement 'SHELXL-97 (Sheldrick, 2008)'
_computing_structure_solution 'SHELXS-97 (Sheldrick, 2008)'
_diffrn_ambient_temperature 110(2)
_diffrn_measured_fraction_theta_full 0.989
_diffrn_measured_fraction_theta_max 0.989
_diffrn_measurement_device_type 'BRUKER GADDS D8 Discover'
_diffrn_measurement_method 'phi and omega scans'
_diffrn_radiation_monochromator graphite
_diffrn_radiation_source 'fine-focus sealed tube'
_diffrn_radiation_type CuK\a
_diffrn_radiation_wavelength 1.54178
_diffrn_reflns_av_R_equivalents 0.0591
_diffrn_reflns_av_sigmaI/netI 0.0687
_diffrn_reflns_limit_h_max 21
_diffrn_reflns_limit_h_min -21
_diffrn_reflns_limit_k_max 5
_diffrn_reflns_limit_k_min -6
_diffrn_reflns_limit_l_max 18
_diffrn_reflns_limit_l_min -18
_diffrn_reflns_number 6910
_diffrn_reflns_theta_full 59.99
_diffrn_reflns_theta_max 59.99
_diffrn_reflns_theta_min 2.69
_exptl_absorpt_coefficient_mu 1.994
_exptl_absorpt_correction_T_max 0.8897
_exptl_absorpt_correction_T_min 0.7815
_exptl_absorpt_correction_type multi-scan
_exptl_absorpt_process_details 'SADABS; (Sheldrick, 2006)'
_exptl_crystal_colour colorless
_exptl_crystal_density_diffrn 1.313
_exptl_crystal_density_method 'not measured'
_exptl_crystal_description block
_exptl_crystal_F_000 728
_exptl_crystal_size_max 0.13
_exptl_crystal_size_mid 0.07
_exptl_crystal_size_min 0.06
_refine_diff_density_max 0.199
_refine_diff_density_min -0.274
_refine_diff_density_rms 0.051
_refine_ls_abs_structure_details 'Flack H D (1983), Acta Cryst. A39, 876-881'
_refine_ls_abs_structure_Flack 0.05(2)
_refine_ls_extinction_method none
_refine_ls_goodness_of_fit_ref 1.047
_refine_ls_hydrogen_treatment constr
_refine_ls_matrix_type full
_refine_ls_number_parameters 217
_refine_ls_number_reflns 2353
_refine_ls_number_restraints 2
_refine_ls_restrained_S_all 1.047
_refine_ls_R_factor_all 0.0527
_refine_ls_R_factor_gt 0.0411
_refine_ls_shift/su_max 0.000
_refine_ls_shift/su_mean 0.000
_refine_ls_structure_factor_coef Fsqd
_refine_ls_weighting_details
; calc
[0.00000+1.00000exp(1.00(sin\q/\l)^2^)]/
[\s^2^(Fo^2^)+0.0000+0.0000*P+(0.0471P)^2^+0.0000sin\q/\l]
where P = 0.33333Fo^2^ + 0.66667Fc^2^

;
_refine_ls_weighting_scheme calc
_refine_ls_wR_factor_gt 0.0918
_refine_ls_wR_factor_ref 0.0953
_reflns_number_gt 1907
_reflns_number_total 2353
_reflns_threshold_expression >2sigma(I)
_cod_data_source_file c1ob05232b.txt
_cod_data_source_block 14b
_cod_depositor_comments
;
The following automatic conversions were performed:
'_symmetry_cell_setting' value 'Monoclinic' changed to 'monoclinic'
according to '/home/saulius/struct/CIF-dictionaries/cif_core.dic'
dictionary named 'cif_core.dic' version 2.4.1 from 2010-06-29.

Automatic conversion script
Id: cif_fix_enum 1555 2011-01-17 13:19:09Z saulius 

The following automatic conversions were performed:

'_chemical_melting_point' value '201-203' was changed to '202.0(10)'
- the average value was taken and precision was estimated.

Automatic conversion script
Id: cif_fix_values 1569 2011-02-09 13:29:24Z adriana 
;
_cod_original_cell_volume 1729.0(4)
_cod_original_sg_symbol_H-M C2
_cod_database_code 7151873

loop_
_symmetry_equiv_pos_as_xyz
'x, y, z'
'-x, y, -z'
'x+1/2, y+1/2, z'
'-x+1/2, y+1/2, -z'

loop_
_atom_site_label
_atom_site_type_symbol
_atom_site_fract_x
_atom_site_fract_y
_atom_site_fract_z
_atom_site_U_iso_or_equiv
_atom_site_adp_type
_atom_site_occupancy
_atom_site_symmetry_multiplicity
_atom_site_calc_flag
_atom_site_refinement_flags
_atom_site_disorder_assembly
_atom_site_disorder_group
Cl1 Cl 0.09750(4) -0.01817(18) 0.50694(5) 0.0347(3) Uani 1 1 d . . .
O1 O 0.49176(12) 0.2251(5) 0.90721(14) 0.0281(6) Uani 1 1 d D . .
H1O H 0.5273 0.1374 0.8998 0.042 Uiso 1 1 d RD . .
C1 C 0.45266(18) 0.2473(7) 0.7735(2) 0.0225(8) Uani 1 1 d . . .
H1A H 0.4473 0.4282 0.7852 0.027 Uiso 1 1 calc R . .
N1 N 0.44353(14) 0.1075(5) 0.85030(17) 0.0211(7) Uani 1 1 d . . .
C4 C 0.32072(17) 0.0653(7) 0.8280(2) 0.0213(8) Uani 1 1 d . . .
H4A H 0.2750 0.0906 0.8524 0.026 Uiso 1 1 calc R . .
H4B H 0.3267 -0.1144 0.8180 0.026 Uiso 1 1 calc R . .
C3 C 0.32505(17) 0.2067(7) 0.7471(2) 0.0203(8) Uani 1 1 d . . .
H3A H 0.3206 0.3869 0.7603 0.024 Uiso 1 1 calc R . .
C7 C 0.53354(18) -0.0621(7) 0.7100(2) 0.0257(9) Uani 1 1 d . . .
H7A H 0.5803 -0.0827 0.6881 0.031 Uiso 1 1 calc R . .
H7B H 0.5281 -0.1775 0.7565 0.031 Uiso 1 1 calc R . .
C19 C 0.16427(16) 0.0448(7) 0.5744(2) 0.0214(9) Uani 1 1 d . . .
C21 C 0.22821(17) -0.0662(7) 0.6936(2) 0.0243(9) Uani 1 1 d . . .
H21A H 0.2363 -0.1780 0.7373 0.029 Uiso 1 1 calc R . .
C18 C 0.20306(18) 0.2546(7) 0.5653(2) 0.0272(9) Uani 1 1 d . . .
H18A H 0.1944 0.3655 0.5215 0.033 Uiso 1 1 calc R . .
C16 C 0.26836(18) 0.1452(7) 0.6867(2) 0.0209(8) Uani 1 1 d . . .
C13 C 0.35451(19) -0.1978(7) 1.1207(2) 0.0291(9) Uani 1 1 d . . .
H13A H 0.3496 -0.2739 1.1725 0.035 Uiso 1 1 calc R . .
C20 C 0.17615(18) -0.1178(7) 0.6376(2) 0.0252(9) Uani 1 1 d . . .
H20A H 0.1492 -0.2635 0.6430 0.030 Uiso 1 1 calc R . .
C12 C 0.31743(18) 0.0120(8) 1.1015(2) 0.0283(9) Uani 1 1 d . . .
H12A H 0.2868 0.0799 1.1404 0.034 Uiso 1 1 calc R . .
C17 C 0.25557(19) 0.3034(7) 0.6213(2) 0.0270(9) Uani 1 1 d . . .
H17A H 0.2830 0.4472 0.6146 0.032 Uiso 1 1 calc R . .
C9 C 0.40868(18) -0.0891(7) 0.6771(2) 0.0253(9) Uani 1 1 d . . .
H9A H 0.3752 -0.1205 0.6328 0.030 Uiso 1 1 calc R . .
H9B H 0.4004 -0.2121 0.7207 0.030 Uiso 1 1 calc R . .
C5 C 0.37589(17) 0.1558(7) 0.8870(2) 0.0208(8) Uani 1 1 d . . .
H5A H 0.3705 0.3386 0.8949 0.025 Uiso 1 1 calc R . .
C6 C 0.52400(18) 0.2035(7) 0.7394(2) 0.0264(9) Uani 1 1 d . . .
H6A H 0.5585 0.2404 0.7821 0.032 Uiso 1 1 calc R . .
H6B H 0.5319 0.3186 0.6933 0.032 Uiso 1 1 calc R . .
C15 C 0.40606(19) -0.1857(7) 0.9876(2) 0.0259(9) Uani 1 1 d . . .
H15A H 0.4359 -0.2563 0.9484 0.031 Uiso 1 1 calc R . .
C2 C 0.39740(17) 0.1693(7) 0.7107(2) 0.0215(8) Uani 1 1 d . . .
H2A H 0.4013 0.2863 0.6637 0.026 Uiso 1 1 calc R . .
C14 C 0.3989(2) -0.2968(7) 1.0639(2) 0.0282(9) Uani 1 1 d . . .
H14A H 0.4247 -0.4411 1.0768 0.034 Uiso 1 1 calc R . .
C10 C 0.36939(17) 0.0290(7) 0.9689(2) 0.0220(8) Uani 1 1 d . . .
C8 C 0.48120(17) -0.1243(7) 0.6441(2) 0.0271(9) Uani 1 1 d . . .
H8A H 0.4874 -0.2982 0.6262 0.032 Uiso 1 1 calc R . .
H8B H 0.4882 -0.0151 0.5964 0.032 Uiso 1 1 calc R . .
C11 C 0.32429(18) 0.1246(7) 1.0262(2) 0.0237(9) Uani 1 1 d . . .
H11A H 0.2980 0.2680 1.0136 0.028 Uiso 1 1 calc R . .

loop_
_atom_site_aniso_label
_atom_site_aniso_U_11
_atom_site_aniso_U_22
_atom_site_aniso_U_33
_atom_site_aniso_U_23
_atom_site_aniso_U_13
_atom_site_aniso_U_12
Cl1 0.0252(5) 0.0560(7) 0.0229(4) -0.0020(5) -0.0064(4) -0.0026(5)
O1 0.0196(14) 0.0390(16) 0.0255(13) -0.0023(12) -0.0096(11) -0.0058(12)
C1 0.026(2) 0.022(2) 0.0191(18) 0.0019(15) -0.0031(16) -0.0029(16)
N1 0.0145(15) 0.0311(18) 0.0178(15) 0.0039(13) -0.0063(13) -0.0053(13)
C4 0.0147(17) 0.029(2) 0.0200(17) 0.0010(15) -0.0029(15) 0.0004(14)
C3 0.0196(19) 0.021(2) 0.0202(18) -0.0014(15) -0.0066(16) 0.0011(16)
C7 0.0200(18) 0.030(2) 0.0271(19) -0.0030(17) -0.0004(16) 0.0011(17)
C19 0.0144(18) 0.033(2) 0.0170(18) -0.0062(17) 0.0002(15) 0.0004(16)
C21 0.0211(18) 0.028(2) 0.0236(18) 0.0053(17) -0.0026(16) -0.0015(17)
C18 0.024(2) 0.037(2) 0.022(2) 0.0000(18) -0.0056(17) 0.0014(18)
C16 0.020(2) 0.027(2) 0.0160(18) 0.0014(16) -0.0001(16) 0.0006(16)
C13 0.026(2) 0.038(3) 0.0227(19) 0.0038(18) -0.0065(18) -0.0113(18)
C20 0.024(2) 0.031(2) 0.021(2) -0.0011(17) 0.0010(17) -0.0022(17)
C12 0.031(2) 0.034(2) 0.0192(18) -0.0073(19) 0.0024(16) -0.003(2)
C17 0.026(2) 0.033(2) 0.0221(19) 0.0021(18) -0.0038(17) -0.0011(16)
C9 0.026(2) 0.029(2) 0.0199(18) -0.0021(16) -0.0022(16) -0.0026(16)
C5 0.020(2) 0.022(2) 0.0197(18) -0.0008(16) -0.0022(16) 0.0006(15)
C6 0.018(2) 0.034(2) 0.028(2) 0.0037(17) 0.0001(17) -0.0040(17)
C15 0.021(2) 0.026(2) 0.030(2) -0.0002(17) -0.0047(18) 0.0026(16)
C2 0.0170(18) 0.027(2) 0.0200(18) 0.0058(16) 0.0012(16) 0.0010(15)
C14 0.031(2) 0.025(2) 0.028(2) 0.0075(17) -0.0087(19) -0.0079(17)
C10 0.0214(18) 0.026(2) 0.0189(17) -0.0007(16) -0.0034(16) -0.0051(16)
C8 0.023(2) 0.031(2) 0.027(2) -0.0036(17) -0.0028(17) 0.0037(16)
C11 0.024(2) 0.022(2) 0.025(2) -0.0036(17) -0.0047(17) -0.0001(16)

loop_
_atom_type_symbol
_atom_type_description
_atom_type_scat_dispersion_real
_atom_type_scat_dispersion_imag
_atom_type_scat_source
C C 0.0181 0.0091 'International Tables Vol C Tables 4.2.6.8 and 6.1.1.4'
H H 0.0000 0.0000 'International Tables Vol C Tables 4.2.6.8 and 6.1.1.4'
N N 0.0311 0.0180 'International Tables Vol C Tables 4.2.6.8 and 6.1.1.4'
O O 0.0492 0.0322 'International Tables Vol C Tables 4.2.6.8 and 6.1.1.4'
Cl Cl 0.3639 0.7018 'International Tables Vol C Tables 4.2.6.8 and 6.1.1.4'

loop_
_geom_angle_atom_site_label_1
_geom_angle_atom_site_label_2
_geom_angle_atom_site_label_3
_geom_angle
_geom_angle_site_symmetry_1
_geom_angle_site_symmetry_3
_geom_angle_publ_flag
H1O O1 N1 101.0 . . ?
H1O O1 H1O 0.0 . . ?
N1 O1 H1O 101.0 . . ?
N1 C1 C6 110.4(3) . . ?
N1 C1 C2 110.0(3) . . ?
C6 C1 C2 110.5(3) . . ?
N1 C1 H1A 108.6 . . ?
C6 C1 H1A 108.6 . . ?
C2 C1 H1A 108.6 . . ?
O1 N1 C5 103.7(2) . . ?
O1 N1 C1 104.0(2) . . ?
C5 N1 C1 111.7(3) . . ?
C5 C4 C3 110.4(3) . . ?
C5 C4 H4A 109.6 . . ?
C3 C4 H4A 109.6 . . ?
C5 C4 H4B 109.6 . . ?
C3 C4 H4B 109.6 . . ?
H4A C4 H4B 108.1 . . ?
C16 C3 C4 114.4(3) . . ?
C16 C3 C2 112.6(3) . . ?
C4 C3 C2 108.8(3) . . ?
C16 C3 H3A 106.9 . . ?
C4 C3 H3A 106.9 . . ?
C2 C3 H3A 106.9 . . ?
C8 C7 C6 110.4(3) . . ?
C8 C7 H7A 109.6 . . ?
C6 C7 H7A 109.6 . . ?
C8 C7 H7B 109.6 . . ?
C6 C7 H7B 109.6 . . ?
H7A C7 H7B 108.1 . . ?
C18 C19 C20 121.1(3) . . ?
C18 C19 Cl1 120.3(3) . . ?
C20 C19 Cl1 118.6(3) . . ?
C16 C21 C20 121.3(3) . . ?
C16 C21 H21A 119.3 . . ?
C20 C21 H21A 119.3 . . ?
C19 C18 C17 119.2(3) . . ?
C19 C18 H18A 120.4 . . ?
C17 C18 H18A 120.4 . . ?
C21 C16 C17 117.8(3) . . ?
C21 C16 C3 122.5(3) . . ?
C17 C16 C3 119.8(3) . . ?
C12 C13 C14 119.6(3) . . ?
C12 C13 H13A 120.2 . . ?
C14 C13 H13A 120.2 . . ?
C19 C20 C21 119.3(3) . . ?
C19 C20 H20A 120.4 . . ?
C21 C20 H20A 120.4 . . ?
C13 C12 C11 120.7(3) . . ?
C13 C12 H12A 119.6 . . ?
C11 C12 H12A 119.6 . . ?
C16 C17 C18 121.3(4) . . ?
C16 C17 H17A 119.4 . . ?
C18 C17 H17A 119.4 . . ?
C2 C9 C8 112.3(3) . . ?
C2 C9 H9A 109.1 . . ?
C8 C9 H9A 109.1 . . ?
C2 C9 H9B 109.1 . . ?
C8 C9 H9B 109.1 . . ?
H9A C9 H9B 107.9 . . ?
N1 C5 C10 111.2(3) . . ?
N1 C5 C4 108.3(3) . . ?
C10 C5 C4 110.9(3) . . ?
N1 C5 H5A 108.8 . . ?
C10 C5 H5A 108.8 . . ?
C4 C5 H5A 108.8 . . ?
C1 C6 C7 112.1(3) . . ?
C1 C6 H6A 109.2 . . ?
C7 C6 H6A 109.2 . . ?
C1 C6 H6B 109.2 . . ?
C7 C6 H6B 109.2 . . ?
H6A C6 H6B 107.9 . . ?
C10 C15 C14 120.0(4) . . ?
C10 C15 H15A 120.0 . . ?
C14 C15 H15A 120.0 . . ?
C9 C2 C1 113.0(3) . . ?
C9 C2 C3 113.2(3) . . ?
C1 C2 C3 110.1(3) . . ?
C9 C2 H2A 106.7 . . ?
C1 C2 H2A 106.7 . . ?
C3 C2 H2A 106.7 . . ?
C13 C14 C15 120.3(4) . . ?
C13 C14 H14A 119.9 . . ?
C15 C14 H14A 119.9 . . ?
C11 C10 C15 119.1(3) . . ?
C11 C10 C5 119.3(3) . . ?
C15 C10 C5 121.6(3) . . ?
C7 C8 C9 109.9(3) . . ?
C7 C8 H8A 109.7 . . ?
C9 C8 H8A 109.7 . . ?
C7 C8 H8B 109.7 . . ?
C9 C8 H8B 109.7 . . ?
H8A C8 H8B 108.2 . . ?
C12 C11 C10 120.3(3) . . ?
C12 C11 H11A 119.8 . . ?
C10 C11 H11A 119.8 . . ?

loop_
_geom_bond_atom_site_label_1
_geom_bond_atom_site_label_2
_geom_bond_distance
_geom_bond_site_symmetry_2
_geom_bond_publ_flag
Cl1 C19 1.740(3) . ?
O1 H1O 0.8499 . ?
O1 N1 1.468(3) . ?
O1 H1O 0.8499 . ?
C1 N1 1.481(4) . ?
C1 C6 1.523(5) . ?
C1 C2 1.546(5) . ?
C1 H1A 1.0000 . ?
N1 C5 1.478(4) . ?
C4 C5 1.526(5) . ?
C4 C3 1.535(5) . ?
C4 H4A 0.9900 . ?
C4 H4B 0.9900 . ?
C3 C16 1.518(5) . ?
C3 C2 1.550(5) . ?
C3 H3A 1.0000 . ?
C7 C8 1.523(5) . ?
C7 C6 1.523(5) . ?
C7 H7A 0.9900 . ?
C7 H7B 0.9900 . ?
C19 C18 1.370(5) . ?
C19 C20 1.376(5) . ?
C21 C16 1.389(5) . ?
C21 C20 1.396(5) . ?
C21 H21A 0.9500 . ?
C18 C17 1.399(5) . ?
C18 H18A 0.9500 . ?
C16 C17 1.393(5) . ?
C13 C12 1.379(6) . ?
C13 C14 1.384(5) . ?
C13 H13A 0.9500 . ?
C20 H20A 0.9500 . ?
C12 C11 1.384(5) . ?
C12 H12A 0.9500 . ?
C17 H17A 0.9500 . ?
C9 C2 1.516(5) . ?
C9 C8 1.531(5) . ?
C9 H9A 0.9900 . ?
C9 H9B 0.9900 . ?
C5 C10 1.514(5) . ?
C5 H5A 1.0000 . ?
C6 H6A 0.9900 . ?
C6 H6B 0.9900 . ?
C15 C10 1.395(5) . ?
C15 C14 1.396(5) . ?
C15 H15A 0.9500 . ?
C2 H2A 1.0000 . ?
C14 H14A 0.9500 . ?
C10 C11 1.390(5) . ?
C8 H8A 0.9900 . ?
C8 H8B 0.9900 . ?
C11 H11A 0.9500 . ?

loop_
_geom_torsion_atom_site_label_1
_geom_torsion_atom_site_label_2
_geom_torsion_atom_site_label_3
_geom_torsion_atom_site_label_4
_geom_torsion
_geom_torsion_site_symmetry_1
_geom_torsion_site_symmetry_2
_geom_torsion_site_symmetry_3
_geom_torsion_site_symmetry_4
_geom_torsion_publ_flag
H1O O1 N1 C5 152.3 . . . . ?
H1O O1 N1 C1 -90.8 . . . . ?
C6 C1 N1 O1 66.1(3) . . . . ?
C2 C1 N1 O1 -171.8(3) . . . . ?
C6 C1 N1 C5 177.2(3) . . . . ?
C2 C1 N1 C5 -60.6(4) . . . . ?
C5 C4 C3 C16 -175.1(3) . . . . ?
C5 C4 C3 C2 58.1(4) . . . . ?
C20 C19 C18 C17 0.0(5) . . . . ?
Cl1 C19 C18 C17 178.7(3) . . . . ?
C20 C21 C16 C17 -0.8(5) . . . . ?
C20 C21 C16 C3 179.6(3) . . . . ?
C4 C3 C16 C21 -17.4(5) . . . . ?
C2 C3 C16 C21 107.5(4) . . . . ?
C4 C3 C16 C17 163.0(3) . . . . ?
C2 C3 C16 C17 -72.0(4) . . . . ?
C18 C19 C20 C21 0.6(5) . . . . ?
Cl1 C19 C20 C21 -178.1(3) . . . . ?
C16 C21 C20 C19 -0.2(5) . . . . ?
C14 C13 C12 C11 -0.1(5) . . . . ?
C21 C16 C17 C18 1.4(5) . . . . ?
C3 C16 C17 C18 -179.0(4) . . . . ?
C19 C18 C17 C16 -1.0(6) . . . . ?
O1 N1 C5 C10 -63.9(3) . . . . ?
C1 N1 C5 C10 -175.3(3) . . . . ?
O1 N1 C5 C4 174.0(3) . . . . ?
C1 N1 C5 C4 62.6(4) . . . . ?
C3 C4 C5 N1 -61.2(4) . . . . ?
C3 C4 C5 C10 176.5(3) . . . . ?
N1 C1 C6 C7 68.0(4) . . . . ?
C2 C1 C6 C7 -53.9(4) . . . . ?
C8 C7 C6 C1 59.0(4) . . . . ?
C8 C9 C2 C1 -52.1(4) . . . . ?
C8 C9 C2 C3 -178.1(3) . . . . ?
N1 C1 C2 C9 -71.6(4) . . . . ?
C6 C1 C2 C9 50.5(4) . . . . ?
N1 C1 C2 C3 56.1(4) . . . . ?
C6 C1 C2 C3 178.2(3) . . . . ?
C16 C3 C2 C9 -55.3(4) . . . . ?
C4 C3 C2 C9 72.6(4) . . . . ?
C16 C3 C2 C1 177.2(3) . . . . ?
C4 C3 C2 C1 -54.9(4) . . . . ?
C12 C13 C14 C15 -0.2(5) . . . . ?
C10 C15 C14 C13 1.3(5) . . . . ?
C14 C15 C10 C11 -2.1(5) . . . . ?
C14 C15 C10 C5 179.8(3) . . . . ?
N1 C5 C10 C11 154.6(3) . . . . ?
C4 C5 C10 C11 -84.7(4) . . . . ?
N1 C5 C10 C15 -27.3(4) . . . . ?
C4 C5 C10 C15 93.4(4) . . . . ?
C6 C7 C8 C9 -58.4(4) . . . . ?
C2 C9 C8 C7 55.5(4) . . . . ?
C13 C12 C11 C10 -0.7(5) . . . . ?
C15 C10 C11 C12 1.8(5) . . . . ?
C5 C10 C11 C12 180.0(3) . . . . ?

loop_
_cod_related_entry_id
_cod_related_entry_database
_cod_related_entry_code
1 ChemSpider 30653500
